data_1001609
loop_
_publ_author_name
'Barbey, L'
'Nguyen, N'
'Caignaert, V'
'Studer, F'
'Raveau, B'

_publ_section_title
;
Spin state and variation of the spin orientation of Co(III) in the 112-
type phase YBa(Co~2-x~Cu~x~)O~5~
;
_journal_coden_ASTM JSSCBI
_journal_name_full 'Journal of Solid State Chemistry'
_journal_page_first 148
_journal_page_last 156
_journal_paper_doi 10.1006/jssc.1994.1279
_journal_volume 112
_journal_year 1994
_chemical_formula_structural 'Y Ba (Co1.1 Cu0.9) O5'
_chemical_formula_sum 'Ba Co1.1 Cu0.9 O5 Y'
_chemical_name_systematic
;
Yttrium barium cobalt copper oxide (1/1/1.1/0.9/5)
;
_space_group_IT_number 123
_symmetry_cell_setting tetragonal
_symmetry_Int_Tables_number 123
_symmetry_space_group_name_Hall '-P 4 2'
_symmetry_space_group_name_H-M 'P 4/m m m'
_cell_angle_alpha 90
_cell_angle_beta 90
_cell_angle_gamma 90
_cell_formula_units_Z 1
_cell_length_a 3.8666
_cell_length_b 3.8666
_cell_length_c 7.5266
_cell_volume 112.5
_refine_ls_R_factor_all 0.037
_cod_original_formula_sum 'Ba Co1.1 Cu.9 O5 Y'
_cod_database_code 1001609

loop_
_symmetry_equiv_pos_as_xyz
x,y,z
-x,-y,z
-x,y,z
x,-y,z
-y,x,z
y,-x,z
y,x,z
-y,-x,z
-x,-y,-z
x,y,-z
x,-y,-z
-x,y,-z
y,-x,-z
-y,x,-z
-y,-x,-z
y,x,-z

loop_
_atom_site_label
_atom_site_type_symbol
_atom_site_symmetry_multiplicity
_atom_site_Wyckoff_symbol
_atom_site_fract_x
_atom_site_fract_y
_atom_site_fract_z
_atom_site_occupancy
_atom_site_attached_hydrogens
_atom_site_calc_flag
Y1 Y3+ 1 b 0. 0. 0.5 1. 0 d
Ba1 Ba2+ 1 a 0. 0. 0. 1. 0 d
Cu1 Cu2+ 2 h 0.5 0.5 0.2734(6) 0.45 0 d
Co1 Co3+ 2 h 0.5 0.5 0.2734(6) 0.55 0 d
O1 O2- 4 i 0.5 0. 0.3130(4) 1. 0 d
O2 O2- 1 c 0.5 0.5 0. 1. 0 d

loop_
_atom_type_symbol
_atom_type_oxidation_number
Y3+ 3.000
Ba2+ 2.000
Cu2+ 2.070
Co3+ 2.850
O2- -2.000
